data_7719541
loop_
_publ_author_name
'Rodr&#xed;guez-Rey, Jos&#xe9; Luis'
'V&#xe1;zquez-Carballo, Irene'
'Sousa-Pedrares, Antonio'

_publ_section_title
;
 Unconventional coordination modes of carboranyl
 phosphine-iminophosphorane ligands.
;
_journal_issue 43
_journal_name_full 'Dalton transactions (Cambridge, England : 2003)'
_journal_page_first 16219
_journal_page_last 16240
_journal_paper_doi 10.1039/d5dt02122g
_journal_volume 54
_journal_year 2025
_chemical_formula_sum 'C56 H70 B20 Cl4 N2 P4 Pd2'
_chemical_formula_weight 1465.82
_space_group_crystal_system monoclinic
_space_group_IT_number 14
_space_group_name_Hall '-P 2yn'
_space_group_name_H-M_alt 'P 1 21/n 1'
_atom_sites_solution_hydrogens mixed
_atom_sites_solution_primary direct
_audit_creation_method SHELXL-2019/3
_audit_update_record
;
2025-05-16 deposited with the CCDC.	2025-09-29 downloaded from the CCDC.
;
_cell_angle_alpha 90
_cell_angle_beta 100.919(4)
_cell_angle_gamma 90
_cell_formula_units_Z 2
_cell_length_a 9.5983(6)
_cell_length_b 14.0880(8)
_cell_length_c 24.6872(16)
_cell_measurement_reflns_used 1963
_cell_measurement_temperature 100(2)
_cell_measurement_theta_max 28.24
_cell_measurement_theta_min 2.6
_cell_volume 3277.8(4)
_computing_cell_refinement 'BRUKER APEX2'
_computing_data_collection 'BRUKER APEX2'
_computing_data_reduction 'Bruker SAINT'
_computing_molecular_graphics 'Ortep for Windows (Farrugia, 2012)'
_computing_structure_refinement 'SHELXL-2019/2 (Sheldrick, 2019)'
_computing_structure_solution 'SHELXT-2018/2 (Sheldrick, 2015)'
_diffrn_ambient_temperature 100(2)
_diffrn_measured_fraction_theta_full 0.999
_diffrn_measured_fraction_theta_max 1.000
_diffrn_measurement_device_type 'Bruker Kappa APEXII CCD'
_diffrn_measurement_method 'omega and phi scans'
_diffrn_radiation_type MoK\a
_diffrn_radiation_wavelength 0.71073
_diffrn_reflns_av_R_equivalents 0.0424
_diffrn_reflns_av_unetI/netI 0.0415
_diffrn_reflns_Laue_measured_fraction_full 0.999
_diffrn_reflns_Laue_measured_fraction_max 1.000
_diffrn_reflns_limit_h_max 12
_diffrn_reflns_limit_h_min -12
_diffrn_reflns_limit_k_max 18
_diffrn_reflns_limit_k_min -18
_diffrn_reflns_limit_l_max 32
_diffrn_reflns_limit_l_min -32
_diffrn_reflns_number 32271
_diffrn_reflns_point_group_measured_fraction_full 0.999
_diffrn_reflns_point_group_measured_fraction_max 1.000
_diffrn_reflns_theta_full 25.242
_diffrn_reflns_theta_max 27.876
_diffrn_reflns_theta_min 1.672
_exptl_absorpt_coefficient_mu 0.850
_exptl_absorpt_correction_T_max 0.8372
_exptl_absorpt_correction_T_min 0.7297
_exptl_absorpt_correction_type multi-scan
_exptl_absorpt_process_details
;
 Sheldrick, G.M. SADABS: Program for absorption correction
 using area detector data. University of G\"ottingen, Germany, 1996.
;
_exptl_crystal_colour Yellow
_exptl_crystal_density_diffrn 1.485
_exptl_crystal_description Needle
_exptl_crystal_F_000 1480
_exptl_crystal_size_max 0.520
_exptl_crystal_size_mid 0.160
_exptl_crystal_size_min 0.070
_refine_diff_density_max 0.940
_refine_diff_density_min -0.586
_refine_diff_density_rms 0.098
_refine_ls_extinction_method none
_refine_ls_goodness_of_fit_ref 1.040
_refine_ls_hydrogen_treatment mixed
_refine_ls_matrix_type full
_refine_ls_number_parameters 405
_refine_ls_number_reflns 7839
_refine_ls_number_restraints 0
_refine_ls_restrained_S_all 1.040
_refine_ls_R_factor_all 0.0460
_refine_ls_R_factor_gt 0.0341
_refine_ls_shift/su_max 0.003
_refine_ls_shift/su_mean 0.000
_refine_ls_structure_factor_coef Fsqd
_refine_ls_weighting_details 'w=1/[\s^2^(Fo^2^)+(0.0333P)^2^+3.4714P] where P=(Fo^2^+2Fc^2^)/3'
_refine_ls_weighting_scheme calc
_refine_ls_wR_factor_gt 0.0762
_refine_ls_wR_factor_ref 0.0816
_reflns_Friedel_coverage 0.000
_reflns_number_gt 6512
_reflns_number_total 7839
_reflns_threshold_expression 'I > 2\s(I)'
_cod_data_source_file d5dt02122g2.cif
_cod_data_source_block Pd4
_cod_depositor_comments 'Adding full bibliography for 7719538--7719544.cif.'
_cod_original_sg_symbol_H-M 'P 21/n'
_cod_database_code 7719541
_shelx_shelxl_version_number 2019/3
_shelx_space_group_comment
;
The symmetry employed for this shelxl refinement is uniquely defined
by the following loop, which should always be used as a source of
symmetry information in preference to the above space-group names.
They are only intended as comments.
;
_shelx_estimated_absorpt_t_min 0.666
_shelx_estimated_absorpt_t_max 0.943

loop_
_space_group_symop_operation_xyz
'x, y, z'
'-x+1/2, y+1/2, -z+1/2'
'-x, -y, -z'
'x-1/2, -y-1/2, z-1/2'

loop_
_atom_site_label
_atom_site_type_symbol
_atom_site_fract_x
_atom_site_fract_y
_atom_site_fract_z
_atom_site_U_iso_or_equiv
_atom_site_adp_type
_atom_site_occupancy
_atom_site_site_symmetry_order
_atom_site_calc_flag
_atom_site_refinement_flags_posn
_atom_site_refinement_flags_adp
_atom_site_refinement_flags_occupancy
_atom_site_disorder_assembly
_atom_site_disorder_group
Pd1 Pd 0.58889(2) 0.32482(2) 0.52624(2) 0.01124(6) Uani 1 1 d . . . . .
Cl1 Cl 0.44850(6) 0.23876(4) 0.57383(3) 0.01705(13) Uani 1 1 d . . . . .
Cl2 Cl 0.72929(6) 0.41051(4) 0.47741(3) 0.01704(13) Uani 1 1 d . . . . .
P1 P 0.69684(7) 0.44567(4) 0.63470(3) 0.01193(13) Uani 1 1 d . . . . .
P2 P 0.55002(7) 0.71517(4) 0.55366(3) 0.01230(13) Uani 1 1 d . . . . .
N1 N 0.7344(2) 0.35461(14) 0.60176(8) 0.0122(4) Uani 1 1 d . . . . .
B3 B 0.8314(3) 0.28006(19) 0.62398(12) 0.0137(6) Uani 1 1 d . . . . .
B4 B 0.8111(3) 0.1934(2) 0.67639(13) 0.0174(6) Uani 1 1 d . . . . .
H4 H 0.726893 0.203812 0.701632 0.021 Uiso 1 1 calc R U . . .
B5 B 0.8551(3) 0.0775(2) 0.65615(13) 0.0204(6) Uani 1 1 d . . . . .
H5 H 0.800193 0.012968 0.668279 0.024 Uiso 1 1 calc R U . . .
B6 B 0.9045(3) 0.0864(2) 0.59019(13) 0.0195(6) Uani 1 1 d . . . . .
H6 H 0.881050 0.029054 0.558371 0.023 Uiso 1 1 calc R U . . .
B7 B 1.0178(3) 0.2735(2) 0.61863(13) 0.0166(6) Uani 1 1 d . . . . .
H7 H 1.071971 0.337535 0.605405 0.020 Uiso 1 1 calc R U . . .
B8 B 0.9666(3) 0.2655(2) 0.68412(13) 0.0182(6) Uani 1 1 d . . . . .
H8 H 0.987654 0.324091 0.715250 0.022 Uiso 1 1 calc R U . . .
B9 B 0.9797(3) 0.1430(2) 0.70418(13) 0.0201(6) Uani 1 1 d . . . . .
H9 H 1.009060 0.121481 0.748558 0.024 Uiso 1 1 calc R U . . .
B10 B 1.0374(3) 0.0765(2) 0.65049(13) 0.0193(6) Uani 1 1 d . . . . .
H10 H 1.104492 0.011247 0.659321 0.023 Uiso 1 1 calc R U . . .
B11 B 1.0603(3) 0.1576(2) 0.59795(13) 0.0193(6) Uani 1 1 d . . . . .
H11 H 1.141158 0.146135 0.571305 0.023 Uiso 1 1 calc R U . . .
B12 B 1.1059(3) 0.1923(2) 0.66781(13) 0.0195(6) Uani 1 1 d . . . . .
H12 H 1.219220 0.203325 0.688335 0.023 Uiso 1 1 calc R U . . .
C1 C 0.7816(3) 0.16045(17) 0.60957(11) 0.0161(5) Uani 1 1 d . . . . .
C2 C 0.8967(3) 0.20593(17) 0.57703(11) 0.0154(5) Uani 1 1 d . . . . .
C3 C 0.6040(3) 0.52815(16) 0.58462(10) 0.0138(5) Uani 1 1 d . . . . .
H3A H 0.662565 0.539546 0.556282 0.017 Uiso 1 1 calc R U . . .
H3B H 0.514446 0.498088 0.565969 0.017 Uiso 1 1 calc R U . . .
C4 C 0.5684(3) 0.62431(16) 0.60771(10) 0.0147(5) Uani 1 1 d . . . . .
H4A H 0.644676 0.642759 0.638804 0.018 Uiso 1 1 calc R U . . .
H4B H 0.478708 0.619196 0.621782 0.018 Uiso 1 1 calc R U . . .
C5 C 0.8546(3) 0.50896(16) 0.66685(10) 0.0134(5) Uani 1 1 d . . . . .
C6 C 0.8717(3) 0.55204(17) 0.71848(11) 0.0168(5) Uani 1 1 d . . . . .
H6A H 0.800135 0.546232 0.740101 0.020 Uiso 1 1 calc R U . . .
C7 C 0.9948(3) 0.60379(18) 0.73815(12) 0.0218(6) Uani 1 1 d . . . . .
H7A H 1.007175 0.633304 0.773333 0.026 Uiso 1 1 calc R U . . .
C8 C 1.0989(3) 0.61230(19) 0.70669(12) 0.0236(6) Uani 1 1 d . . . . .
H8A H 1.183838 0.645895 0.720776 0.028 Uiso 1 1 calc R U . . .
C9 C 1.0794(3) 0.57182(18) 0.65454(12) 0.0217(6) Uani 1 1 d . . . . .
H9A H 1.149721 0.579568 0.632490 0.026 Uiso 1 1 calc R U . . .
C10 C 0.9581(3) 0.52033(17) 0.63464(11) 0.0172(5) Uani 1 1 d . . . . .
H10A H 0.945203 0.492612 0.598960 0.021 Uiso 1 1 calc R U . . .
C11 C 0.5871(3) 0.42207(17) 0.68461(11) 0.0149(5) Uani 1 1 d . . . . .
C12 C 0.6457(3) 0.38072(18) 0.73529(11) 0.0181(5) Uani 1 1 d . . . . .
H12A H 0.745625 0.373381 0.745539 0.022 Uiso 1 1 calc R U . . .
C13 C 0.5592(3) 0.35067(19) 0.77031(12) 0.0237(6) Uani 1 1 d . . . . .
H13 H 0.599308 0.321948 0.804531 0.028 Uiso 1 1 calc R U . . .
C14 C 0.4132(3) 0.3622(2) 0.75572(13) 0.0260(6) Uani 1 1 d . . . . .
H14 H 0.353802 0.341863 0.780200 0.031 Uiso 1 1 calc R U . . .
C15 C 0.3544(3) 0.40273(19) 0.70637(13) 0.0238(6) Uani 1 1 d . . . . .
H15 H 0.254474 0.410915 0.696930 0.029 Uiso 1 1 calc R U . . .
C16 C 0.4397(3) 0.43198(18) 0.66994(12) 0.0199(6) Uani 1 1 d . . . . .
H16 H 0.398198 0.458567 0.635265 0.024 Uiso 1 1 calc R U . . .
C17 C 0.7341(3) 0.74068(17) 0.55099(11) 0.0152(5) Uani 1 1 d . . . . .
C18 C 0.8070(3) 0.67934(18) 0.52213(11) 0.0176(5) Uani 1 1 d . . . . .
H18 H 0.757172 0.630860 0.499666 0.021 Uiso 1 1 calc R U . . .
C19 C 0.9518(3) 0.68873(19) 0.52606(11) 0.0198(6) Uani 1 1 d . . . . .
H19 H 1.001857 0.645586 0.507197 0.024 Uiso 1 1 calc R U . . .
C20 C 1.0243(3) 0.7615(2) 0.55769(12) 0.0227(6) Uani 1 1 d . . . . .
H20 H 1.124138 0.767128 0.560932 0.027 Uiso 1 1 calc R U . . .
C21 C 0.9523(3) 0.82478(19) 0.58409(12) 0.0229(6) Uani 1 1 d . . . . .
H21 H 1.001623 0.875993 0.604225 0.027 Uiso 1 1 calc R U . . .
C22 C 0.8060(3) 0.81437(18) 0.58156(12) 0.0209(6) Uani 1 1 d . . . . .
H22 H 0.756443 0.857478 0.600642 0.025 Uiso 1 1 calc R U . . .
C23 C 0.4819(3) 0.82008(17) 0.58220(11) 0.0152(5) Uani 1 1 d . . . . .
C24 C 0.4394(3) 0.89634(18) 0.54658(12) 0.0210(6) Uani 1 1 d . . . . .
H24 H 0.443098 0.890800 0.508526 0.025 Uiso 1 1 calc R U . . .
C25 C 0.3921(3) 0.97961(19) 0.56645(13) 0.0259(6) Uani 1 1 d . . . . .
H25 H 0.363239 1.031152 0.542088 0.031 Uiso 1 1 calc R U . . .
C26 C 0.3867(3) 0.98790(19) 0.62178(12) 0.0251(6) Uani 1 1 d . . . . .
H26 H 0.355349 1.045489 0.635515 0.030 Uiso 1 1 calc R U . . .
C27 C 0.4268(3) 0.9128(2) 0.65710(12) 0.0266(6) Uani 1 1 d . . . . .
H27 H 0.421940 0.918703 0.695031 0.032 Uiso 1 1 calc R U . . .
C28 C 0.4741(3) 0.82889(19) 0.63765(11) 0.0217(6) Uani 1 1 d . . . . .
H28 H 0.501199 0.777322 0.662180 0.026 Uiso 1 1 calc R U . . .
H1 H 0.689(3) 0.1531(19) 0.5925(12) 0.012(7) Uiso 1 1 d . . . . .
H2 H 0.862(3) 0.2232(18) 0.5423(12) 0.009(7) Uiso 1 1 d . . . . .

loop_
_atom_site_aniso_label
_atom_site_aniso_U_11
_atom_site_aniso_U_22
_atom_site_aniso_U_33
_atom_site_aniso_U_23
_atom_site_aniso_U_13
_atom_site_aniso_U_12
Pd1 0.01460(10) 0.00775(9) 0.00992(10) -0.00036(7) -0.00136(7) 0.00054(7)
Cl1 0.0187(3) 0.0155(3) 0.0159(3) 0.0019(2) 0.0008(2) -0.0023(2)
Cl2 0.0173(3) 0.0181(3) 0.0155(3) 0.0014(2) 0.0027(2) -0.0006(2)
P1 0.0158(3) 0.0083(3) 0.0101(3) -0.0001(2) -0.0014(2) 0.0006(2)
P2 0.0164(3) 0.0077(3) 0.0112(3) -0.0015(2) -0.0012(2) 0.0016(2)
N1 0.0160(10) 0.0088(9) 0.0098(10) 0.0003(8) -0.0028(8) 0.0009(8)
B3 0.0174(14) 0.0119(13) 0.0109(14) -0.0001(11) 0.0003(11) -0.0006(11)
B4 0.0237(15) 0.0129(13) 0.0142(15) 0.0038(11) 0.0003(12) 0.0022(11)
B5 0.0256(16) 0.0118(13) 0.0221(17) 0.0054(12) 0.0001(13) 0.0016(12)
B6 0.0257(16) 0.0100(13) 0.0214(17) 0.0016(11) 0.0010(13) 0.0050(12)
B7 0.0174(14) 0.0129(13) 0.0178(16) 0.0001(11) -0.0011(12) 0.0005(11)
B8 0.0234(15) 0.0135(13) 0.0149(15) 0.0023(11) -0.0034(12) 0.0018(11)
B9 0.0259(16) 0.0140(13) 0.0184(16) 0.0041(12) -0.0006(13) 0.0048(12)
B10 0.0233(15) 0.0121(13) 0.0206(17) 0.0035(12) -0.0005(13) 0.0034(11)
B11 0.0207(15) 0.0151(14) 0.0212(17) 0.0039(12) 0.0015(12) 0.0052(11)
B12 0.0223(15) 0.0140(14) 0.0186(16) 0.0027(12) -0.0053(12) 0.0023(11)
C1 0.0170(13) 0.0104(12) 0.0192(14) 0.0018(10) -0.0011(11) 0.0004(9)
C2 0.0202(13) 0.0119(11) 0.0132(14) 0.0019(10) 0.0004(10) 0.0024(10)
C3 0.0202(12) 0.0087(11) 0.0106(12) 0.0001(9) -0.0022(10) 0.0018(9)
C4 0.0217(13) 0.0092(11) 0.0118(13) -0.0009(9) -0.0001(10) 0.0008(10)
C5 0.0174(12) 0.0071(10) 0.0137(13) 0.0011(9) -0.0024(10) 0.0017(9)
C6 0.0223(13) 0.0114(11) 0.0149(13) -0.0017(10) -0.0012(10) 0.0015(10)
C7 0.0279(15) 0.0162(13) 0.0174(14) -0.0033(11) -0.0056(11) 0.0003(11)
C8 0.0213(14) 0.0163(13) 0.0291(17) -0.0011(11) -0.0056(12) -0.0025(11)
C9 0.0210(13) 0.0153(13) 0.0279(16) 0.0027(11) 0.0024(12) -0.0016(10)
C10 0.0233(13) 0.0124(12) 0.0138(13) 0.0002(10) -0.0017(10) 0.0017(10)
C11 0.0204(13) 0.0090(11) 0.0151(13) -0.0029(9) 0.0032(10) -0.0014(9)
C12 0.0260(14) 0.0137(12) 0.0137(13) -0.0022(10) 0.0013(11) -0.0005(10)
C13 0.0387(17) 0.0167(13) 0.0171(15) -0.0011(11) 0.0086(12) -0.0027(12)
C14 0.0351(16) 0.0169(13) 0.0300(17) -0.0051(12) 0.0164(14) -0.0079(12)
C15 0.0216(14) 0.0153(13) 0.0362(18) -0.0029(12) 0.0099(12) -0.0029(11)
C16 0.0231(14) 0.0132(12) 0.0225(15) -0.0027(10) 0.0024(11) -0.0008(10)
C17 0.0161(12) 0.0135(12) 0.0144(13) 0.0031(10) -0.0017(10) 0.0027(10)
C18 0.0216(13) 0.0142(12) 0.0152(13) 0.0009(10) -0.0006(10) -0.0010(10)
C19 0.0234(14) 0.0208(13) 0.0158(14) 0.0037(11) 0.0053(11) 0.0031(11)
C20 0.0192(13) 0.0272(15) 0.0198(15) 0.0076(12) -0.0012(11) -0.0015(11)
C21 0.0263(14) 0.0200(13) 0.0205(15) -0.0017(11) -0.0004(11) -0.0064(11)
C22 0.0231(14) 0.0167(13) 0.0212(15) -0.0036(11) 0.0000(11) -0.0018(11)
C23 0.0175(12) 0.0091(11) 0.0172(13) -0.0011(10) -0.0015(10) -0.0010(9)
C24 0.0318(15) 0.0147(12) 0.0156(14) -0.0002(10) 0.0022(11) 0.0032(11)
C25 0.0365(16) 0.0120(12) 0.0273(17) 0.0011(11) 0.0015(13) 0.0066(11)
C26 0.0317(16) 0.0149(13) 0.0289(17) -0.0058(12) 0.0063(13) 0.0080(11)
C27 0.0392(17) 0.0223(14) 0.0193(16) -0.0048(12) 0.0081(13) 0.0056(13)
C28 0.0306(15) 0.0169(13) 0.0174(14) 0.0012(11) 0.0035(12) 0.0058(11)

loop_
_atom_type_symbol
_atom_type_description
_atom_type_scat_dispersion_real
_atom_type_scat_dispersion_imag
_atom_type_scat_source
C C 0.0033 0.0016 'International Tables Vol C Tables 4.2.6.8 and 6.1.1.4'
H H 0.0000 0.0000 'International Tables Vol C Tables 4.2.6.8 and 6.1.1.4'
B B 0.0013 0.0007 'International Tables Vol C Tables 4.2.6.8 and 6.1.1.4'
N N 0.0061 0.0033 'International Tables Vol C Tables 4.2.6.8 and 6.1.1.4'
P P 0.1023 0.0942 'International Tables Vol C Tables 4.2.6.8 and 6.1.1.4'
Cl Cl 0.1484 0.1585 'International Tables Vol C Tables 4.2.6.8 and 6.1.1.4'
Pd Pd -0.9988 1.0072 'International Tables Vol C Tables 4.2.6.8 and 6.1.1.4'

loop_
_geom_angle_atom_site_label_1
_geom_angle_atom_site_label_2
_geom_angle_atom_site_label_3
_geom_angle
_geom_angle_site_symmetry_1
_geom_angle_site_symmetry_3
_geom_angle_publ_flag
N1 Pd1 P2 175.35(6) . 3_666 ?
N1 Pd1 Cl1 90.41(6) . . ?
P2 Pd1 Cl1 90.50(2) 3_666 . ?
N1 Pd1 Cl2 90.19(6) . . ?
P2 Pd1 Cl2 88.88(2) 3_666 . ?
Cl1 Pd1 Cl2 179.34(2) . . ?
N1 P1 C11 114.76(11) . . ?
N1 P1 C3 107.36(11) . . ?
C11 P1 C3 108.14(12) . . ?
N1 P1 C5 111.66(11) . . ?
C11 P1 C5 109.98(12) . . ?
C3 P1 C5 104.32(11) . . ?
C23 P2 C17 106.13(12) . . ?
C23 P2 C4 106.18(12) . . ?
C17 P2 C4 101.80(12) . . ?
C23 P2 Pd1 110.49(8) . 3_666 ?
C17 P2 Pd1 116.09(9) . 3_666 ?
C4 P2 Pd1 115.19(8) . 3_666 ?
B3 N1 P1 125.71(18) . . ?
B3 N1 Pd1 117.05(16) . . ?
P1 N1 Pd1 115.26(11) . . ?
N1 B3 C2 117.8(2) . . ?
N1 B3 C1 119.1(2) . . ?
C2 B3 C1 54.50(15) . . ?
N1 B3 B8 135.6(2) . . ?
C2 B3 B8 100.67(19) . . ?
C1 B3 B8 100.57(19) . . ?
N1 B3 B4 127.8(2) . . ?
C2 B3 B4 99.77(19) . . ?
C1 B3 B4 56.05(15) . . ?
B8 B3 B4 59.37(16) . . ?
N1 B3 B7 125.6(2) . . ?
C2 B3 B7 56.30(15) . . ?
C1 B3 B7 99.73(19) . . ?
B8 B3 B7 59.08(16) . . ?
B4 B3 B7 104.90(19) . . ?
C1 B4 B9 103.8(2) . . ?
C1 B4 B5 58.53(16) . . ?
B9 B4 B5 59.75(17) . . ?
C1 B4 B8 104.1(2) . . ?
B9 B4 B8 60.38(17) . . ?
B5 B4 B8 108.3(2) . . ?
C1 B4 B3 60.57(16) . . ?
B9 B4 B3 109.3(2) . . ?
B5 B4 B3 110.7(2) . . ?
B8 B4 B3 59.57(16) . . ?
C1 B4 H4 125.1 . . ?
B9 B4 H4 122.5 . . ?
B5 B4 H4 120.7 . . ?
B8 B4 H4 122.9 . . ?
B3 B4 H4 119.6 . . ?
C1 B5 B9 103.7(2) . . ?
C1 B5 B4 57.91(16) . . ?
B9 B5 B4 60.12(17) . . ?
C1 B5 B10 103.9(2) . . ?
B9 B5 B10 60.60(18) . . ?
B4 B5 B10 108.5(2) . . ?
C1 B5 B6 58.76(17) . . ?
B9 B5 B6 108.1(2) . . ?
B4 B5 B6 108.0(2) . . ?
B10 B5 B6 59.62(18) . . ?
C1 B5 H5 125.7 . . ?
B9 B5 H5 122.3 . . ?
B4 B5 H5 121.4 . . ?
B10 B5 H5 122.3 . . ?
B6 B5 H5 121.4 . . ?
C1 B6 C2 56.37(15) . . ?
C1 B6 B10 103.8(2) . . ?
C2 B6 B10 103.6(2) . . ?
C1 B6 B11 103.7(2) . . ?
C2 B6 B11 58.19(16) . . ?
B10 B6 B11 59.86(17) . . ?
C1 B6 B5 58.05(17) . . ?
C2 B6 B5 103.4(2) . . ?
B10 B6 B5 60.11(18) . . ?
B11 B6 B5 107.7(2) . . ?
C1 B6 H6 125.3 . . ?
C2 B6 H6 125.5 . . ?
B10 B6 H6 123.3 . . ?
B11 B6 H6 122.4 . . ?
B5 B6 H6 122.4 . . ?
C2 B7 B12 103.7(2) . . ?
C2 B7 B8 103.9(2) . . ?
B12 B7 B8 60.80(18) . . ?
C2 B7 B11 58.53(16) . . ?
B12 B7 B11 59.75(17) . . ?
B8 B7 B11 108.6(2) . . ?
C2 B7 B3 60.08(16) . . ?
B12 B7 B3 109.4(2) . . ?
B8 B7 B3 59.58(16) . . ?
B11 B7 B3 110.4(2) . . ?
C2 B7 H7 125.5 . . ?
B12 B7 H7 122.3 . . ?
B8 B7 H7 122.6 . . ?
B11 B7 H7 120.7 . . ?
B3 B7 H7 119.8 . . ?
B7 B8 B4 107.9(2) . . ?
B7 B8 B3 61.34(17) . . ?
B4 B8 B3 61.07(16) . . ?
B7 B8 B12 59.15(17) . . ?
B4 B8 B12 107.0(2) . . ?
B3 B8 B12 109.5(2) . . ?
B7 B8 B9 107.2(2) . . ?
B4 B8 B9 59.68(17) . . ?
B3 B8 B9 110.0(2) . . ?
B12 B8 B9 59.53(17) . . ?
B7 B8 H8 122.1 . . ?
B4 B8 H8 122.1 . . ?
B3 B8 H8 119.5 . . ?
B12 B8 H8 122.2 . . ?
B9 B8 H8 121.7 . . ?
B5 B9 B12 107.6(2) . . ?
B5 B9 B4 60.13(17) . . ?
B12 B9 B4 107.8(2) . . ?
B5 B9 B8 108.2(2) . . ?
B12 B9 B8 60.23(17) . . ?
B4 B9 B8 59.94(16) . . ?
B5 B9 B10 59.91(18) . . ?
B12 B9 B10 59.74(17) . . ?
B4 B9 B10 108.0(2) . . ?
B8 B9 B10 108.3(2) . . ?
B5 B9 H9 121.8 . . ?
B12 B9 H9 122.0 . . ?
B4 B9 H9 121.8 . . ?
B8 B9 H9 121.4 . . ?
B10 B9 H9 121.7 . . ?
B11 B10 B6 60.26(17) . . ?
B11 B10 B12 59.62(17) . . ?
B6 B10 B12 107.7(2) . . ?
B11 B10 B5 108.2(2) . . ?
B6 B10 B5 60.27(18) . . ?
B12 B10 B5 107.3(2) . . ?
B11 B10 B9 107.6(2) . . ?
B6 B10 B9 107.8(2) . . ?
B12 B10 B9 59.76(18) . . ?
B5 B10 B9 59.49(18) . . ?
B11 B10 H10 121.7 . . ?
B6 B10 H10 121.6 . . ?
B12 B10 H10 122.2 . . ?
B5 B10 H10 121.9 . . ?
B9 B10 H10 122.1 . . ?
C2 B11 B12 103.3(2) . . ?
C2 B11 B10 104.2(2) . . ?
B12 B11 B10 60.40(17) . . ?
C2 B11 B6 58.96(16) . . ?
B12 B11 B6 108.0(2) . . ?
B10 B11 B6 59.88(17) . . ?
C2 B11 B7 58.06(16) . . ?
B12 B11 B7 59.61(17) . . ?
B10 B11 B7 108.3(2) . . ?
B6 B11 B7 108.3(2) . . ?
C2 B11 H11 125.6 . . ?
B12 B11 H11 122.8 . . ?
B10 B11 H11 122.2 . . ?
B6 B11 H11 121.2 . . ?
B7 B11 H11 121.5 . . ?
B7 B12 B11 60.64(17) . . ?
B7 B12 B10 108.8(2) . . ?
B11 B12 B10 59.97(17) . . ?
B7 B12 B9 108.5(2) . . ?
B11 B12 B9 108.5(2) . . ?
B10 B12 B9 60.50(18) . . ?
B7 B12 B8 60.05(17) . . ?
B11 B12 B8 108.7(2) . . ?
B10 B12 B8 108.9(2) . . ?
B9 B12 B8 60.24(17) . . ?
B7 B12 H12 121.3 . . ?
B11 B12 H12 121.3 . . ?
B10 B12 H12 121.2 . . ?
B9 B12 H12 121.4 . . ?
B8 B12 H12 121.3 . . ?
C2 C1 B4 111.9(2) . . ?
C2 C1 B5 112.0(2) . . ?
B4 C1 B5 63.56(17) . . ?
C2 C1 B6 61.94(16) . . ?
B4 C1 B6 116.4(2) . . ?
B5 C1 B6 63.19(18) . . ?
C2 C1 B3 62.50(16) . . ?
B4 C1 B3 63.38(16) . . ?
B5 C1 B3 117.2(2) . . ?
B6 C1 B3 117.6(2) . . ?
C2 C1 H1 120.8(18) . . ?
B4 C1 H1 116.9(18) . . ?
B5 C1 H1 118.5(17) . . ?
B6 C1 H1 117.6(17) . . ?
B3 C1 H1 113.8(17) . . ?
C1 C2 B7 112.2(2) . . ?
C1 C2 B11 111.7(2) . . ?
B7 C2 B11 63.42(17) . . ?
C1 C2 B6 61.69(17) . . ?
B7 C2 B6 116.0(2) . . ?
B11 C2 B6 62.86(17) . . ?
C1 C2 B3 63.00(16) . . ?
B7 C2 B3 63.62(16) . . ?
B11 C2 B3 117.5(2) . . ?
B6 C2 B3 117.8(2) . . ?
C1 C2 H2 115.0(17) . . ?
B7 C2 H2 121.1(17) . . ?
B11 C2 H2 123.5(17) . . ?
B6 C2 H2 116.4(17) . . ?
B3 C2 H2 111.0(17) . . ?
C4 C3 P1 115.48(17) . . ?
C4 C3 H3A 108.4 . . ?
P1 C3 H3A 108.4 . . ?
C4 C3 H3B 108.4 . . ?
P1 C3 H3B 108.4 . . ?
H3A C3 H3B 107.5 . . ?
C3 C4 P2 110.11(17) . . ?
C3 C4 H4A 109.6 . . ?
P2 C4 H4A 109.6 . . ?
C3 C4 H4B 109.6 . . ?
P2 C4 H4B 109.6 . . ?
H4A C4 H4B 108.2 . . ?
C6 C5 C10 119.9(2) . . ?
C6 C5 P1 124.1(2) . . ?
C10 C5 P1 115.78(19) . . ?
C5 C6 C7 119.4(3) . . ?
C5 C6 H6A 120.3 . . ?
C7 C6 H6A 120.3 . . ?
C8 C7 C6 120.3(3) . . ?
C8 C7 H7A 119.8 . . ?
C6 C7 H7A 119.8 . . ?
C7 C8 C9 120.1(2) . . ?
C7 C8 H8A 120.0 . . ?
C9 C8 H8A 120.0 . . ?
C10 C9 C8 120.1(3) . . ?
C10 C9 H9A 119.9 . . ?
C8 C9 H9A 119.9 . . ?
C9 C10 C5 120.1(3) . . ?
C9 C10 H10A 120.0 . . ?
C5 C10 H10A 120.0 . . ?
C12 C11 C16 119.3(2) . . ?
C12 C11 P1 120.1(2) . . ?
C16 C11 P1 120.0(2) . . ?
C13 C12 C11 120.2(3) . . ?
C13 C12 H12A 119.9 . . ?
C11 C12 H12A 119.9 . . ?
C12 C13 C14 120.1(3) . . ?
C12 C13 H13 120.0 . . ?
C14 C13 H13 120.0 . . ?
C15 C14 C13 120.4(3) . . ?
C15 C14 H14 119.8 . . ?
C13 C14 H14 119.8 . . ?
C14 C15 C16 120.5(3) . . ?
C14 C15 H15 119.8 . . ?
C16 C15 H15 119.8 . . ?
C15 C16 C11 119.6(3) . . ?
C15 C16 H16 120.2 . . ?
C11 C16 H16 120.2 . . ?
C22 C17 C18 119.7(2) . . ?
C22 C17 P2 121.0(2) . . ?
C18 C17 P2 118.91(19) . . ?
C19 C18 C17 120.1(2) . . ?
C19 C18 H18 119.9 . . ?
C17 C18 H18 119.9 . . ?
C18 C19 C20 120.0(3) . . ?
C18 C19 H19 120.0 . . ?
C20 C19 H19 120.0 . . ?
C21 C20 C19 120.2(3) . . ?
C21 C20 H20 119.9 . . ?
C19 C20 H20 119.9 . . ?
C20 C21 C22 120.2(3) . . ?
C20 C21 H21 119.9 . . ?
C22 C21 H21 119.9 . . ?
C17 C22 C21 119.6(3) . . ?
C17 C22 H22 120.2 . . ?
C21 C22 H22 120.2 . . ?
C28 C23 C24 119.1(2) . . ?
C28 C23 P2 123.11(19) . . ?
C24 C23 P2 117.8(2) . . ?
C25 C24 C23 120.3(3) . . ?
C25 C24 H24 119.8 . . ?
C23 C24 H24 119.8 . . ?
C24 C25 C26 120.0(3) . . ?
C24 C25 H25 120.0 . . ?
C26 C25 H25 120.0 . . ?
C27 C26 C25 120.2(3) . . ?
C27 C26 H26 119.9 . . ?
C25 C26 H26 119.9 . . ?
C26 C27 C28 120.4(3) . . ?
C26 C27 H27 119.8 . . ?
C28 C27 H27 119.8 . . ?
C27 C28 C23 120.0(3) . . ?
C27 C28 H28 120.0 . . ?
C23 C28 H28 120.0 . . ?

loop_
_geom_bond_atom_site_label_1
_geom_bond_atom_site_label_2
_geom_bond_distance
_geom_bond_site_symmetry_2
_geom_bond_publ_flag
Pd1 N1 2.148(2) . ?
Pd1 P2 2.2339(7) 3_666 ?
Pd1 Cl1 2.2948(7) . ?
Pd1 Cl2 2.3114(6) . ?
P1 N1 1.596(2) . ?
P1 C11 1.797(3) . ?
P1 C3 1.804(2) . ?
P1 C5 1.806(3) . ?
P2 C23 1.812(3) . ?
P2 C17 1.816(3) . ?
P2 C4 1.833(3) . ?
N1 B3 1.441(3) . ?
B3 C2 1.761(4) . ?
B3 C1 1.769(4) . ?
B3 B8 1.789(4) . ?
B3 B4 1.816(4) . ?
B3 B7 1.821(4) . ?
B4 C1 1.685(4) . ?
B4 B9 1.781(4) . ?
B4 B5 1.781(4) . ?
B4 B8 1.786(4) . ?
B4 H4 1.1200 . ?
B5 C1 1.697(4) . ?
B5 B9 1.774(4) . ?
B5 B10 1.782(4) . ?
B5 B6 1.785(5) . ?
B5 H5 1.1200 . ?
B6 C1 1.710(4) . ?
B6 C2 1.714(4) . ?
B6 B10 1.773(4) . ?
B6 B11 1.780(4) . ?
B6 H6 1.1200 . ?
B7 C2 1.691(4) . ?
B7 B12 1.764(4) . ?
B7 B8 1.780(4) . ?
B7 B11 1.782(4) . ?
B7 H7 1.1200 . ?
B8 B12 1.793(4) . ?
B8 B9 1.793(4) . ?
B8 H8 1.1200 . ?
B9 B12 1.781(5) . ?
B9 B10 1.794(5) . ?
B9 H9 1.1200 . ?
B10 B11 1.773(4) . ?
B10 B12 1.780(4) . ?
B10 H10 1.1200 . ?
B11 C2 1.699(4) . ?
B11 B12 1.766(5) . ?
B11 H11 1.1200 . ?
B12 H12 1.1200 . ?
C1 C2 1.617(4) . ?
C1 H1 0.91(3) . ?
C2 H2 0.89(3) . ?
C3 C4 1.533(3) . ?
C3 H3A 0.9900 . ?
C3 H3B 0.9900 . ?
C4 H4A 0.9900 . ?
C4 H4B 0.9900 . ?
C5 C6 1.393(3) . ?
C5 C10 1.394(4) . ?
C6 C7 1.395(4) . ?
C6 H6A 0.9500 . ?
C7 C8 1.381(4) . ?
C7 H7A 0.9500 . ?
C8 C9 1.388(4) . ?
C8 H8A 0.9500 . ?
C9 C10 1.381(4) . ?
C9 H9A 0.9500 . ?
C10 H10A 0.9500 . ?
C11 C12 1.398(4) . ?
C11 C16 1.399(4) . ?
C12 C13 1.374(4) . ?
C12 H12A 0.9500 . ?
C13 C14 1.389(4) . ?
C13 H13 0.9500 . ?
C14 C15 1.367(4) . ?
C14 H14 0.9500 . ?
C15 C16 1.388(4) . ?
C15 H15 0.9500 . ?
C16 H16 0.9500 . ?
C17 C22 1.388(3) . ?
C17 C18 1.391(4) . ?
C18 C19 1.380(4) . ?
C18 H18 0.9500 . ?
C19 C20 1.392(4) . ?
C19 H19 0.9500 . ?
C20 C21 1.367(4) . ?
C20 H20 0.9500 . ?
C21 C22 1.401(4) . ?
C21 H21 0.9500 . ?
C22 H22 0.9500 . ?
C23 C28 1.390(4) . ?
C23 C24 1.399(4) . ?
C24 C25 1.381(4) . ?
C24 H24 0.9500 . ?
C25 C26 1.382(4) . ?
C25 H25 0.9500 . ?
C26 C27 1.378(4) . ?
C26 H26 0.9500 . ?
C27 C28 1.385(4) . ?
C27 H27 0.9500 . ?
C28 H28 0.9500 . ?

loop_
_geom_torsion_atom_site_label_1
_geom_torsion_atom_site_label_2
_geom_torsion_atom_site_label_3
_geom_torsion_atom_site_label_4
_geom_torsion
_geom_torsion_site_symmetry_1
_geom_torsion_site_symmetry_2
_geom_torsion_site_symmetry_3
_geom_torsion_site_symmetry_4
_geom_torsion_publ_flag
C11 P1 N1 B3 -72.7(2) . . . . ?
C3 P1 N1 B3 167.1(2) . . . . ?
C5 P1 N1 B3 53.4(2) . . . . ?
C11 P1 N1 Pd1 90.76(14) . . . . ?
C3 P1 N1 Pd1 -29.46(15) . . . . ?
C5 P1 N1 Pd1 -143.22(11) . . . . ?
P1 N1 B3 C2 -161.80(17) . . . . ?
Pd1 N1 B3 C2 35.0(3) . . . . ?
P1 N1 B3 C1 135.4(2) . . . . ?
Pd1 N1 B3 C1 -27.7(3) . . . . ?
P1 N1 B3 B8 -14.9(4) . . . . ?
Pd1 N1 B3 B8 -178.1(2) . . . . ?
P1 N1 B3 B4 67.6(3) . . . . ?
Pd1 N1 B3 B4 -95.6(3) . . . . ?
P1 N1 B3 B7 -95.0(3) . . . . ?
Pd1 N1 B3 B7 101.8(2) . . . . ?
N1 B3 B4 C1 102.8(3) . . . . ?
C2 B3 B4 C1 -34.29(17) . . . . ?
B8 B3 B4 C1 -131.0(2) . . . . ?
B7 B3 B4 C1 -91.8(2) . . . . ?
N1 B3 B4 B9 -161.9(2) . . . . ?
C2 B3 B4 B9 61.1(2) . . . . ?
C1 B3 B4 B9 95.4(2) . . . . ?
B8 B3 B4 B9 -35.6(2) . . . . ?
B7 B3 B4 B9 3.5(3) . . . . ?
N1 B3 B4 B5 134.1(3) . . . . ?
C2 B3 B4 B5 -2.9(3) . . . . ?
C1 B3 B4 B5 31.37(19) . . . . ?
B8 B3 B4 B5 -99.6(2) . . . . ?
B7 B3 B4 B5 -60.4(3) . . . . ?
N1 B3 B4 B8 -126.3(3) . . . . ?
C2 B3 B4 B8 96.7(2) . . . . ?
C1 B3 B4 B8 131.0(2) . . . . ?
B7 B3 B4 B8 39.15(19) . . . . ?
B9 B4 B5 C1 -133.0(2) . . . . ?
B8 B4 B5 C1 -95.7(2) . . . . ?
B3 B4 B5 C1 -32.1(2) . . . . ?
C1 B4 B5 B9 133.0(2) . . . . ?
B8 B4 B5 B9 37.3(2) . . . . ?
B3 B4 B5 B9 100.9(2) . . . . ?
C1 B4 B5 B10 95.1(2) . . . . ?
B9 B4 B5 B10 -37.8(2) . . . . ?
B8 B4 B5 B10 -0.5(3) . . . . ?
B3 B4 B5 B10 63.0(3) . . . . ?
C1 B4 B5 B6 32.0(2) . . . . ?
B9 B4 B5 B6 -101.0(2) . . . . ?
B8 B4 B5 B6 -63.6(3) . . . . ?
B3 B4 B5 B6 -0.1(3) . . . . ?
B9 B5 B6 C1 -95.3(2) . . . . ?
B4 B5 B6 C1 -31.68(19) . . . . ?
B10 B5 B6 C1 -133.0(2) . . . . ?
C1 B5 B6 C2 34.89(18) . . . . ?
B9 B5 B6 C2 -60.4(2) . . . . ?
B4 B5 B6 C2 3.2(3) . . . . ?
B10 B5 B6 C2 -98.1(2) . . . . ?
C1 B5 B6 B10 133.0(2) . . . . ?
B9 B5 B6 B10 37.73(19) . . . . ?
B4 B5 B6 B10 101.3(2) . . . . ?
C1 B5 B6 B11 95.4(2) . . . . ?
B9 B5 B6 B11 0.1(3) . . . . ?
B4 B5 B6 B11 63.7(3) . . . . ?
B10 B5 B6 B11 -37.65(19) . . . . ?
N1 B3 B7 C2 -102.3(3) . . . . ?
C1 B3 B7 C2 34.65(17) . . . . ?
B8 B3 B7 C2 131.2(2) . . . . ?
B4 B3 B7 C2 91.9(2) . . . . ?
N1 B3 B7 B12 162.7(2) . . . . ?
C2 B3 B7 B12 -95.0(2) . . . . ?
C1 B3 B7 B12 -60.4(2) . . . . ?
B8 B3 B7 B12 36.2(2) . . . . ?
B4 B3 B7 B12 -3.1(3) . . . . ?
N1 B3 B7 B8 126.5(3) . . . . ?
C2 B3 B7 B8 -131.2(2) . . . . ?
C1 B3 B7 B8 -96.6(2) . . . . ?
B4 B3 B7 B8 -39.29(19) . . . . ?
N1 B3 B7 B11 -133.3(3) . . . . ?
C2 B3 B7 B11 -31.04(19) . . . . ?
C1 B3 B7 B11 3.6(3) . . . . ?
B8 B3 B7 B11 100.2(2) . . . . ?
B4 B3 B7 B11 60.9(3) . . . . ?
C2 B7 B8 B4 -1.3(2) . . . . ?
B12 B7 B8 B4 -99.5(2) . . . . ?
B11 B7 B8 B4 -62.4(2) . . . . ?
B3 B7 B8 B4 40.86(18) . . . . ?
C2 B7 B8 B3 -42.19(18) . . . . ?
B12 B7 B8 B3 -140.4(2) . . . . ?
B11 B7 B8 B3 -103.2(2) . . . . ?
C2 B7 B8 B12 98.2(2) . . . . ?
B11 B7 B8 B12 37.1(2) . . . . ?
B3 B7 B8 B12 140.4(2) . . . . ?
C2 B7 B8 B9 61.6(2) . . . . ?
B12 B7 B8 B9 -36.6(2) . . . . ?
B11 B7 B8 B9 0.6(3) . . . . ?
B3 B7 B8 B9 103.8(2) . . . . ?
C1 B4 B8 B7 1.7(2) . . . . ?
B9 B4 B8 B7 99.8(2) . . . . ?
B5 B4 B8 B7 62.8(3) . . . . ?
B3 B4 B8 B7 -40.99(19) . . . . ?
C1 B4 B8 B3 42.69(18) . . . . ?
B9 B4 B8 B3 140.8(2) . . . . ?
B5 B4 B8 B3 103.7(2) . . . . ?
C1 B4 B8 B12 -60.6(2) . . . . ?
B9 B4 B8 B12 37.5(2) . . . . ?
B5 B4 B8 B12 0.4(3) . . . . ?
B3 B4 B8 B12 -103.3(2) . . . . ?
C1 B4 B8 B9 -98.1(2) . . . . ?
B5 B4 B8 B9 -37.1(2) . . . . ?
B3 B4 B8 B9 -140.8(2) . . . . ?
N1 B3 B8 B7 -111.0(3) . . . . ?
C2 B3 B8 B7 39.56(17) . . . . ?
C1 B3 B8 B7 95.1(2) . . . . ?
B4 B3 B8 B7 134.7(2) . . . . ?
N1 B3 B8 B4 114.4(3) . . . . ?
C2 B3 B8 B4 -95.1(2) . . . . ?
C1 B3 B8 B4 -39.58(18) . . . . ?
B7 B3 B8 B4 -134.7(2) . . . . ?
N1 B3 B8 B12 -146.5(3) . . . . ?
C2 B3 B8 B12 4.0(2) . . . . ?
C1 B3 B8 B12 59.6(2) . . . . ?
B4 B3 B8 B12 99.1(2) . . . . ?
B7 B3 B8 B12 -35.53(19) . . . . ?
N1 B3 B8 B9 149.8(3) . . . . ?
C2 B3 B8 B9 -59.6(2) . . . . ?
C1 B3 B8 B9 -4.1(3) . . . . ?
B4 B3 B8 B9 35.5(2) . . . . ?
B7 B3 B8 B9 -99.2(2) . . . . ?
C1 B5 B9 B12 -61.2(3) . . . . ?
B4 B5 B9 B12 -100.8(2) . . . . ?
B10 B5 B9 B12 37.32(19) . . . . ?
B6 B5 B9 B12 0.0(3) . . . . ?
C1 B5 B9 B4 39.6(2) . . . . ?
B10 B5 B9 B4 138.1(2) . . . . ?
B6 B5 B9 B4 100.8(2) . . . . ?
C1 B5 B9 B8 2.5(3) . . . . ?
B4 B5 B9 B8 -37.1(2) . . . . ?
B10 B5 B9 B8 101.0(2) . . . . ?
B6 B5 B9 B8 63.7(3) . . . . ?
C1 B5 B9 B10 -98.5(2) . . . . ?
B4 B5 B9 B10 -138.1(2) . . . . ?
B6 B5 B9 B10 -37.30(19) . . . . ?
C1 B4 B9 B5 -39.98(19) . . . . ?
B8 B4 B9 B5 -138.5(2) . . . . ?
B3 B4 B9 B5 -103.2(2) . . . . ?
C1 B4 B9 B12 60.5(2) . . . . ?
B5 B4 B9 B12 100.5(2) . . . . ?
B8 B4 B9 B12 -38.0(2) . . . . ?
B3 B4 B9 B12 -2.7(3) . . . . ?
C1 B4 B9 B8 98.5(2) . . . . ?
B5 B4 B9 B8 138.5(2) . . . . ?
B3 B4 B9 B8 35.3(2) . . . . ?
C1 B4 B9 B10 -2.6(3) . . . . ?
B5 B4 B9 B10 37.4(2) . . . . ?
B8 B4 B9 B10 -101.1(2) . . . . ?
B3 B4 B9 B10 -65.8(3) . . . . ?
B7 B8 B9 B5 -63.9(3) . . . . ?
B4 B8 B9 B5 37.2(2) . . . . ?
B3 B8 B9 B5 1.2(3) . . . . ?
B12 B8 B9 B5 -100.3(2) . . . . ?
B7 B8 B9 B12 36.4(2) . . . . ?
B4 B8 B9 B12 137.5(2) . . . . ?
B3 B8 B9 B12 101.5(2) . . . . ?
B7 B8 B9 B4 -101.1(2) . . . . ?
B3 B8 B9 B4 -36.0(2) . . . . ?
B12 B8 B9 B4 -137.5(2) . . . . ?
B7 B8 B9 B10 -0.5(3) . . . . ?
B4 B8 B9 B10 100.7(2) . . . . ?
B3 B8 B9 B10 64.6(3) . . . . ?
B12 B8 B9 B10 -36.9(2) . . . . ?
C1 B6 B10 B11 -98.0(2) . . . . ?
C2 B6 B10 B11 -39.9(2) . . . . ?
B5 B6 B10 B11 -137.7(2) . . . . ?
C1 B6 B10 B12 -60.5(3) . . . . ?
C2 B6 B10 B12 -2.4(3) . . . . ?
B11 B6 B10 B12 37.5(2) . . . . ?
B5 B6 B10 B12 -100.2(2) . . . . ?
C1 B6 B10 B5 39.70(19) . . . . ?
C2 B6 B10 B5 97.9(2) . . . . ?
B11 B6 B10 B5 137.7(2) . . . . ?
C1 B6 B10 B9 2.5(3) . . . . ?
C2 B6 B10 B9 60.7(3) . . . . ?
B11 B6 B10 B9 100.6(2) . . . . ?
B5 B6 B10 B9 -37.2(2) . . . . ?
C1 B5 B10 B11 -2.2(3) . . . . ?
B9 B5 B10 B11 -100.2(2) . . . . ?
B4 B5 B10 B11 -62.5(3) . . . . ?
B6 B5 B10 B11 37.9(2) . . . . ?
C1 B5 B10 B6 -40.10(19) . . . . ?
B9 B5 B10 B6 -138.1(2) . . . . ?
B4 B5 B10 B6 -100.5(2) . . . . ?
C1 B5 B10 B12 60.8(3) . . . . ?
B9 B5 B10 B12 -37.3(2) . . . . ?
B4 B5 B10 B12 0.4(3) . . . . ?
B6 B5 B10 B12 100.9(2) . . . . ?
C1 B5 B10 B9 98.0(2) . . . . ?
B4 B5 B10 B9 37.6(2) . . . . ?
B6 B5 B10 B9 138.1(2) . . . . ?
B5 B9 B10 B11 101.1(2) . . . . ?
B12 B9 B10 B11 -36.9(2) . . . . ?
B4 B9 B10 B11 63.6(3) . . . . ?
B8 B9 B10 B11 0.2(3) . . . . ?
B5 B9 B10 B6 37.5(2) . . . . ?
B12 B9 B10 B6 -100.5(2) . . . . ?
B4 B9 B10 B6 0.0(3) . . . . ?
B8 B9 B10 B6 -63.4(3) . . . . ?
B5 B9 B10 B12 138.0(2) . . . . ?
B4 B9 B10 B12 100.5(2) . . . . ?
B8 B9 B10 B12 37.1(2) . . . . ?
B12 B9 B10 B5 -138.0(2) . . . . ?
B4 B9 B10 B5 -37.5(2) . . . . ?
B8 B9 B10 B5 -100.9(2) . . . . ?
B6 B10 B11 C2 40.38(19) . . . . ?
B12 B10 B11 C2 -97.4(2) . . . . ?
B5 B10 B11 C2 2.4(3) . . . . ?
B9 B10 B11 C2 -60.4(3) . . . . ?
B6 B10 B11 B12 137.8(2) . . . . ?
B5 B10 B11 B12 99.8(2) . . . . ?
B9 B10 B11 B12 37.0(2) . . . . ?
B12 B10 B11 B6 -137.8(2) . . . . ?
B5 B10 B11 B6 -37.9(2) . . . . ?
B9 B10 B11 B6 -100.8(2) . . . . ?
B6 B10 B11 B7 101.0(2) . . . . ?
B12 B10 B11 B7 -36.8(2) . . . . ?
B5 B10 B11 B7 63.0(3) . . . . ?
B9 B10 B11 B7 0.2(3) . . . . ?
C1 B6 B11 C2 -34.70(19) . . . . ?
B10 B6 B11 C2 -132.9(2) . . . . ?
B5 B6 B11 C2 -95.1(2) . . . . ?
C1 B6 B11 B12 60.2(2) . . . . ?
C2 B6 B11 B12 94.9(2) . . . . ?
B10 B6 B11 B12 -37.92(19) . . . . ?
B5 B6 B11 B12 -0.2(3) . . . . ?
C1 B6 B11 B10 98.2(2) . . . . ?
C2 B6 B11 B10 132.9(2) . . . . ?
B5 B6 B11 B10 37.8(2) . . . . ?
C1 B6 B11 B7 -2.8(3) . . . . ?
C2 B6 B11 B7 31.9(2) . . . . ?
B10 B6 B11 B7 -101.0(2) . . . . ?
B5 B6 B11 B7 -63.2(3) . . . . ?
B12 B7 B11 C2 132.8(2) . . . . ?
B8 B7 B11 C2 95.2(2) . . . . ?
B3 B7 B11 C2 31.60(19) . . . . ?
C2 B7 B11 B12 -132.8(2) . . . . ?
B8 B7 B11 B12 -37.6(2) . . . . ?
B3 B7 B11 B12 -101.2(2) . . . . ?
C2 B7 B11 B10 -95.6(2) . . . . ?
B12 B7 B11 B10 37.1(2) . . . . ?
B8 B7 B11 B10 -0.4(3) . . . . ?
B3 B7 B11 B10 -64.0(3) . . . . ?
C2 B7 B11 B6 -32.2(2) . . . . ?
B12 B7 B11 B6 100.6(2) . . . . ?
B8 B7 B11 B6 63.0(3) . . . . ?
B3 B7 B11 B6 -0.6(3) . . . . ?
C2 B7 B12 B11 40.1(2) . . . . ?
B8 B7 B12 B11 138.5(2) . . . . ?
B3 B7 B12 B11 102.8(2) . . . . ?
C2 B7 B12 B10 3.0(3) . . . . ?
B8 B7 B12 B10 101.4(2) . . . . ?
B11 B7 B12 B10 -37.1(2) . . . . ?
B3 B7 B12 B10 65.8(3) . . . . ?
C2 B7 B12 B9 -61.2(3) . . . . ?
B8 B7 B12 B9 37.2(2) . . . . ?
B11 B7 B12 B9 -101.3(2) . . . . ?
B3 B7 B12 B9 1.5(3) . . . . ?
C2 B7 B12 B8 -98.4(2) . . . . ?
B11 B7 B12 B8 -138.5(2) . . . . ?
B3 B7 B12 B8 -35.68(19) . . . . ?
C2 B11 B12 B7 -39.78(19) . . . . ?
B10 B11 B12 B7 -138.7(2) . . . . ?
B6 B11 B12 B7 -101.1(2) . . . . ?
C2 B11 B12 B10 99.0(2) . . . . ?
B6 B11 B12 B10 37.69(19) . . . . ?
B7 B11 B12 B10 138.7(2) . . . . ?
C2 B11 B12 B9 61.5(2) . . . . ?
B10 B11 B12 B9 -37.5(2) . . . . ?
B6 B11 B12 B9 0.2(3) . . . . ?
B7 B11 B12 B9 101.2(2) . . . . ?
C2 B11 B12 B8 -2.5(3) . . . . ?
B10 B11 B12 B8 -101.5(2) . . . . ?
B6 B11 B12 B8 -63.8(2) . . . . ?
B7 B11 B12 B8 37.3(2) . . . . ?
B11 B10 B12 B7 37.4(2) . . . . ?
B6 B10 B12 B7 -0.4(3) . . . . ?
B5 B10 B12 B7 -63.9(3) . . . . ?
B9 B10 B12 B7 -101.1(2) . . . . ?
B6 B10 B12 B11 -37.8(2) . . . . ?
B5 B10 B12 B11 -101.3(2) . . . . ?
B9 B10 B12 B11 -138.4(2) . . . . ?
B11 B10 B12 B9 138.4(2) . . . . ?
B6 B10 B12 B9 100.7(2) . . . . ?
B5 B10 B12 B9 37.1(2) . . . . ?
B11 B10 B12 B8 101.2(2) . . . . ?
B6 B10 B12 B8 63.4(3) . . . . ?
B5 B10 B12 B8 -0.1(3) . . . . ?
B9 B10 B12 B8 -37.2(2) . . . . ?
B5 B9 B12 B7 64.2(3) . . . . ?
B4 B9 B12 B7 0.7(3) . . . . ?
B8 B9 B12 B7 -37.1(2) . . . . ?
B10 B9 B12 B7 101.6(2) . . . . ?
B5 B9 B12 B11 -0.1(3) . . . . ?
B4 B9 B12 B11 -63.6(3) . . . . ?
B8 B9 B12 B11 -101.4(2) . . . . ?
B10 B9 B12 B11 37.28(19) . . . . ?
B5 B9 B12 B10 -37.40(19) . . . . ?
B4 B9 B12 B10 -100.9(2) . . . . ?
B8 B9 B12 B10 -138.7(2) . . . . ?
B5 B9 B12 B8 101.3(2) . . . . ?
B4 B9 B12 B8 37.9(2) . . . . ?
B10 B9 B12 B8 138.7(2) . . . . ?
B4 B8 B12 B7 101.1(2) . . . . ?
B3 B8 B12 B7 36.4(2) . . . . ?
B9 B8 B12 B7 138.7(2) . . . . ?
B7 B8 B12 B11 -37.6(2) . . . . ?
B4 B8 B12 B11 63.5(3) . . . . ?
B3 B8 B12 B11 -1.1(3) . . . . ?
B9 B8 B12 B11 101.1(2) . . . . ?
B7 B8 B12 B10 -101.3(2) . . . . ?
B4 B8 B12 B10 -0.2(3) . . . . ?
B3 B8 B12 B10 -64.9(3) . . . . ?
B9 B8 B12 B10 37.4(2) . . . . ?
B7 B8 B12 B9 -138.7(2) . . . . ?
B4 B8 B12 B9 -37.6(2) . . . . ?
B3 B8 B12 B9 -102.2(2) . . . . ?
B9 B4 C1 C2 -63.9(2) . . . . ?
B5 B4 C1 C2 -104.5(2) . . . . ?
B8 B4 C1 C2 -1.5(3) . . . . ?
B3 B4 C1 C2 40.70(19) . . . . ?
B9 B4 C1 B5 40.6(2) . . . . ?
B8 B4 C1 B5 103.0(2) . . . . ?
B3 B4 C1 B5 145.2(2) . . . . ?
B9 B4 C1 B6 4.6(3) . . . . ?
B5 B4 C1 B6 -36.0(2) . . . . ?
B8 B4 C1 B6 67.0(3) . . . . ?
B3 B4 C1 B6 109.2(2) . . . . ?
B9 B4 C1 B3 -104.6(2) . . . . ?
B5 B4 C1 B3 -145.2(2) . . . . ?
B8 B4 C1 B3 -42.16(18) . . . . ?
B9 B5 C1 C2 63.7(3) . . . . ?
B4 B5 C1 C2 104.4(2) . . . . ?
B10 B5 C1 C2 1.1(3) . . . . ?
B6 B5 C1 C2 -39.5(2) . . . . ?
B9 B5 C1 B4 -40.7(2) . . . . ?
B10 B5 C1 B4 -103.3(2) . . . . ?
B6 B5 C1 B4 -143.9(2) . . . . ?
B9 B5 C1 B6 103.1(2) . . . . ?
B4 B5 C1 B6 143.9(2) . . . . ?
B10 B5 C1 B6 40.5(2) . . . . ?
B9 B5 C1 B3 -5.7(3) . . . . ?
B4 B5 C1 B3 35.0(2) . . . . ?
B10 B5 C1 B3 -68.3(3) . . . . ?
B6 B5 C1 B3 -108.8(2) . . . . ?
B10 B6 C1 C2 97.3(2) . . . . ?
B11 B6 C1 C2 35.53(19) . . . . ?
B5 B6 C1 C2 138.1(2) . . . . ?
C2 B6 C1 B4 -102.0(2) . . . . ?
B10 B6 C1 B4 -4.6(3) . . . . ?
B11 B6 C1 B4 -66.4(3) . . . . ?
B5 B6 C1 B4 36.1(2) . . . . ?
C2 B6 C1 B5 -138.1(2) . . . . ?
B10 B6 C1 B5 -40.74(19) . . . . ?
B11 B6 C1 B5 -102.6(2) . . . . ?
C2 B6 C1 B3 -29.7(2) . . . . ?
B10 B6 C1 B3 67.6(3) . . . . ?
B11 B6 C1 B3 5.8(3) . . . . ?
B5 B6 C1 B3 108.3(2) . . . . ?
N1 B3 C1 C2 105.0(3) . . . . ?
B8 B3 C1 C2 -95.6(2) . . . . ?
B4 B3 C1 C2 -137.0(2) . . . . ?
B7 B3 C1 C2 -35.53(18) . . . . ?
N1 B3 C1 B4 -118.0(3) . . . . ?
C2 B3 C1 B4 137.0(2) . . . . ?
B8 B3 C1 B4 41.37(19) . . . . ?
B7 B3 C1 B4 101.5(2) . . . . ?
N1 B3 C1 B5 -153.1(2) . . . . ?
C2 B3 C1 B5 101.9(2) . . . . ?
B8 B3 C1 B5 6.3(3) . . . . ?
B4 B3 C1 B5 -35.1(2) . . . . ?
B7 B3 C1 B5 66.4(3) . . . . ?
N1 B3 C1 B6 134.5(2) . . . . ?
C2 B3 C1 B6 29.6(2) . . . . ?
B8 B3 C1 B6 -66.1(3) . . . . ?
B4 B3 C1 B6 -107.4(2) . . . . ?
B7 B3 C1 B6 -6.0(3) . . . . ?
B4 C1 C2 B7 0.7(3) . . . . ?
B5 C1 C2 B7 -68.5(3) . . . . ?
B6 C1 C2 B7 -108.5(2) . . . . ?
B3 C1 C2 B7 41.76(19) . . . . ?
B4 C1 C2 B11 69.7(3) . . . . ?
B5 C1 C2 B11 0.5(3) . . . . ?
B6 C1 C2 B11 -39.5(2) . . . . ?
B3 C1 C2 B11 110.8(2) . . . . ?
B4 C1 C2 B6 109.2(2) . . . . ?
B5 C1 C2 B6 40.0(2) . . . . ?
B3 C1 C2 B6 150.3(2) . . . . ?
B4 C1 C2 B3 -41.08(19) . . . . ?
B5 C1 C2 B3 -110.3(2) . . . . ?
B6 C1 C2 B3 -150.3(2) . . . . ?
B12 B7 C2 C1 63.3(3) . . . . ?
B8 B7 C2 C1 0.5(3) . . . . ?
B11 B7 C2 C1 104.0(2) . . . . ?
B3 B7 C2 C1 -41.48(19) . . . . ?
B12 B7 C2 B11 -40.7(2) . . . . ?
B8 B7 C2 B11 -103.6(2) . . . . ?
B3 B7 C2 B11 -145.5(2) . . . . ?
B12 B7 C2 B6 -5.0(3) . . . . ?
B8 B7 C2 B6 -67.8(3) . . . . ?
B11 B7 C2 B6 35.8(2) . . . . ?
B3 B7 C2 B6 -109.7(2) . . . . ?
B12 B7 C2 B3 104.7(2) . . . . ?
B8 B7 C2 B3 41.93(18) . . . . ?
B11 B7 C2 B3 145.5(2) . . . . ?
B12 B11 C2 C1 -64.2(2) . . . . ?
B10 B11 C2 C1 -1.8(3) . . . . ?
B6 B11 C2 C1 39.0(2) . . . . ?
B7 B11 C2 C1 -104.8(2) . . . . ?
B12 B11 C2 B7 40.6(2) . . . . ?
B10 B11 C2 B7 102.9(2) . . . . ?
B6 B11 C2 B7 143.8(2) . . . . ?
B12 B11 C2 B6 -103.2(2) . . . . ?
B10 B11 C2 B6 -40.8(2) . . . . ?
B7 B11 C2 B6 -143.8(2) . . . . ?
B12 B11 C2 B3 5.7(3) . . . . ?
B10 B11 C2 B3 68.0(3) . . . . ?
B6 B11 C2 B3 108.9(2) . . . . ?
B7 B11 C2 B3 -34.9(2) . . . . ?
B10 B6 C2 C1 -97.7(2) . . . . ?
B11 B6 C2 C1 -138.4(2) . . . . ?
B5 B6 C2 C1 -35.65(19) . . . . ?
C1 B6 C2 B7 102.4(2) . . . . ?
B10 B6 C2 B7 4.7(3) . . . . ?
B11 B6 C2 B7 -36.0(2) . . . . ?
B5 B6 C2 B7 66.7(3) . . . . ?
C1 B6 C2 B11 138.4(2) . . . . ?
B10 B6 C2 B11 40.7(2) . . . . ?
B5 B6 C2 B11 102.7(2) . . . . ?
C1 B6 C2 B3 30.0(2) . . . . ?
B10 B6 C2 B3 -67.7(3) . . . . ?
B11 B6 C2 B3 -108.4(2) . . . . ?
B5 B6 C2 B3 -5.7(3) . . . . ?
N1 B3 C2 C1 -107.5(2) . . . . ?
B8 B3 C2 C1 95.4(2) . . . . ?
B4 B3 C2 C1 35.03(18) . . . . ?
B7 B3 C2 C1 136.5(2) . . . . ?
N1 B3 C2 B7 116.0(3) . . . . ?
C1 B3 C2 B7 -136.5(2) . . . . ?
B8 B3 C2 B7 -41.05(18) . . . . ?
B4 B3 C2 B7 -101.5(2) . . . . ?
N1 B3 C2 B11 150.9(2) . . . . ?
C1 B3 C2 B11 -101.7(2) . . . . ?
B8 B3 C2 B11 -6.2(3) . . . . ?
B4 B3 C2 B11 -66.6(2) . . . . ?
B7 B3 C2 B11 34.8(2) . . . . ?
N1 B3 C2 B6 -137.0(2) . . . . ?
C1 B3 C2 B6 -29.6(2) . . . . ?
B8 B3 C2 B6 65.9(3) . . . . ?
B4 B3 C2 B6 5.5(3) . . . . ?
B7 B3 C2 B6 106.9(2) . . . . ?
N1 P1 C3 C4 -175.45(18) . . . . ?
C11 P1 C3 C4 60.2(2) . . . . ?
C5 P1 C3 C4 -56.8(2) . . . . ?
P1 C3 C4 P2 154.86(14) . . . . ?
C23 P2 C4 C3 171.44(17) . . . . ?
C17 P2 C4 C3 -77.70(19) . . . . ?
Pd1 P2 C4 C3 48.80(19) 3_666 . . . ?
N1 P1 C5 C6 -142.5(2) . . . . ?
C11 P1 C5 C6 -13.9(2) . . . . ?
C3 P1 C5 C6 101.9(2) . . . . ?
N1 P1 C5 C10 42.9(2) . . . . ?
C11 P1 C5 C10 171.54(18) . . . . ?
C3 P1 C5 C10 -72.7(2) . . . . ?
C10 C5 C6 C7 -2.0(4) . . . . ?
P1 C5 C6 C7 -176.37(19) . . . . ?
C5 C6 C7 C8 0.0(4) . . . . ?
C6 C7 C8 C9 2.0(4) . . . . ?
C7 C8 C9 C10 -2.1(4) . . . . ?
C8 C9 C10 C5 0.1(4) . . . . ?
C6 C5 C10 C9 1.9(4) . . . . ?
P1 C5 C10 C9 176.75(19) . . . . ?
N1 P1 C11 C12 76.7(2) . . . . ?
C3 P1 C11 C12 -163.50(19) . . . . ?
C5 P1 C11 C12 -50.2(2) . . . . ?
N1 P1 C11 C16 -93.9(2) . . . . ?
C3 P1 C11 C16 25.9(2) . . . . ?
C5 P1 C11 C16 139.2(2) . . . . ?
C16 C11 C12 C13 -0.3(4) . . . . ?
P1 C11 C12 C13 -171.0(2) . . . . ?
C11 C12 C13 C14 -0.7(4) . . . . ?
C12 C13 C14 C15 0.6(4) . . . . ?
C13 C14 C15 C16 0.6(4) . . . . ?
C14 C15 C16 C11 -1.7(4) . . . . ?
C12 C11 C16 C15 1.5(4) . . . . ?
P1 C11 C16 C15 172.2(2) . . . . ?
C23 P2 C17 C22 17.4(2) . . . . ?
C4 P2 C17 C22 -93.5(2) . . . . ?
Pd1 P2 C17 C22 140.55(19) 3_666 . . . ?
C23 P2 C17 C18 -169.1(2) . . . . ?
C4 P2 C17 C18 80.0(2) . . . . ?
Pd1 P2 C17 C18 -45.9(2) 3_666 . . . ?
C22 C17 C18 C19 3.2(4) . . . . ?
P2 C17 C18 C19 -170.4(2) . . . . ?
C17 C18 C19 C20 -1.9(4) . . . . ?
C18 C19 C20 C21 -1.2(4) . . . . ?
C19 C20 C21 C22 2.9(4) . . . . ?
C18 C17 C22 C21 -1.5(4) . . . . ?
P2 C17 C22 C21 172.0(2) . . . . ?
C20 C21 C22 C17 -1.5(4) . . . . ?
C17 P2 C23 C28 -97.2(2) . . . . ?
C4 P2 C23 C28 10.6(3) . . . . ?
Pd1 P2 C23 C28 136.2(2) 3_666 . . . ?
C17 P2 C23 C24 80.9(2) . . . . ?
C4 P2 C23 C24 -171.3(2) . . . . ?
Pd1 P2 C23 C24 -45.7(2) 3_666 . . . ?
C28 C23 C24 C25 0.8(4) . . . . ?
P2 C23 C24 C25 -177.3(2) . . . . ?
C23 C24 C25 C26 0.1(4) . . . . ?
C24 C25 C26 C27 -0.8(5) . . . . ?
C25 C26 C27 C28 0.7(5) . . . . ?
C26 C27 C28 C23 0.2(5) . . . . ?
C24 C23 C28 C27 -1.0(4) . . . . ?
P2 C23 C28 C27 177.1(2) . . . . ?
